data_7704357
loop_
_publ_author_name
'Cukierman, Daphne S.'
'L\'azaro, Diana F'
'Sacco, Pamela'
'Ferreira, Patr\'icia R'
'Diniz, Renata'
'Fern\'andez, Claudio O'
'Outeiro, Tiago F.'
'Rey, Nicol\'as A'

_publ_section_title
;
 X1INH, an improved next-generation affinity-optimized hydrazonic ligand,
 attenuates abnormal copper(I)/copper(II)-\a-Syn interactions and affects
 protein aggregation in a cellular model of synucleinopathy.
;
_journal_issue 45
_journal_name_full 'Dalton transactions (Cambridge, England : 2003)'
_journal_page_first 16252
_journal_page_last 16267
_journal_paper_doi 10.1039/d0dt01138j
_journal_volume 49
_journal_year 2020
_chemical_absolute_configuration unk
_chemical_formula_sum 'C11 H12 Cl N5 O'
_chemical_formula_weight 265.71
_space_group_IT_number 4
_space_group_name_Hall 'P 2yb'
_space_group_name_H-M_alt 'P 1 21 1'
_symmetry_cell_setting monoclinic
_symmetry_Int_Tables_number 4
_symmetry_space_group_name_Hall 'P 2yb'
_symmetry_space_group_name_H-M 'P 1 21 1'
_atom_sites_solution_hydrogens mixed
_audit_creation_date 2019-11-25T10:49:38-00:00
_audit_creation_method 'WinGX routine CIF_UPDATE'
_audit_update_record
;
2019-11-28 deposited with the CCDC.	2020-05-05 downloaded from the CCDC.
;
_cell_angle_alpha 90
_cell_angle_beta 102.475(7)
_cell_angle_gamma 90
_cell_formula_units_Z 2
_cell_length_a 4.3066(4)
_cell_length_b 17.7428(11)
_cell_length_c 8.1657(5)
_cell_measurement_reflns_used 1775
_cell_measurement_temperature 298(2)
_cell_measurement_theta_max 30.636
_cell_measurement_theta_min 2.568
_cell_volume 609.22(8)
_computing_cell_refinement 'CrysAlisPro 1.171.40.42a (Rigaku OD, 2019)'
_computing_data_collection 'CrysAlisPro 1.171.40.42a (Rigaku OD, 2019)'
_computing_data_reduction 'CrysAlisPro 1.171.40.42a (Rigaku OD, 2019)'
_computing_structure_refinement 'SHELXL-2018/3 (Sheldrick, 2018)'
_diffrn_ambient_temperature 298(2)
_diffrn_detector 'CCD plate'
_diffrn_detector_area_resol_mean 10.4186
_diffrn_detector_type Atlas
_diffrn_measured_fraction_theta_full 1
_diffrn_measured_fraction_theta_max 0.93
_diffrn_measurement_device 'four-circle diffractometer'
_diffrn_measurement_device_type 'Xcalibur, Atlas, Gemini ultra'
_diffrn_measurement_method '\w scans'
_diffrn_orient_matrix_type 'CrysAlisPro convention (1999,Acta A55,543-557)'
_diffrn_orient_matrix_UB_11 0.0024715
_diffrn_orient_matrix_UB_12 0.0062042
_diffrn_orient_matrix_UB_13 -0.08546
_diffrn_orient_matrix_UB_21 -0.1527282
_diffrn_orient_matrix_UB_22 -0.0165955
_diffrn_orient_matrix_UB_23 -0.0242536
_diffrn_orient_matrix_UB_31 -0.0711546
_diffrn_orient_matrix_UB_32 0.0358338
_diffrn_orient_matrix_UB_33 0.0036073
_diffrn_radiation_monochromator graphite
_diffrn_radiation_probe x-ray
_diffrn_radiation_type MoK\a
_diffrn_radiation_wavelength 0.71073
_diffrn_reflns_av_R_equivalents 0.0389
_diffrn_reflns_av_unetI/netI 0.0717
_diffrn_reflns_Laue_measured_fraction_full 1
_diffrn_reflns_Laue_measured_fraction_max 0.93
_diffrn_reflns_limit_h_max 6
_diffrn_reflns_limit_h_min -6
_diffrn_reflns_limit_k_max 26
_diffrn_reflns_limit_k_min -26
_diffrn_reflns_limit_l_max 12
_diffrn_reflns_limit_l_min -12
_diffrn_reflns_number 7384
_diffrn_reflns_point_group_measured_fraction_full 0.979
_diffrn_reflns_point_group_measured_fraction_max 0.869
_diffrn_reflns_theta_full 25.242
_diffrn_reflns_theta_max 32.828
_diffrn_reflns_theta_min 2.296
_diffrn_source 'fine-focus sealed X-ray tube'
_diffrn_source_type 'Enhance (Mo) X-ray Source'
_exptl_absorpt_coefficient_mu 0.309
_exptl_absorpt_correction_T_max 1
_exptl_absorpt_correction_T_min 0.8942
_exptl_absorpt_correction_type multi-scan
_exptl_absorpt_process_details
;
        CrysAlisPro 1.171.40.42a (Rigaku Oxford Diffraction, 2019)
        Empirical absorption correction using spherical harmonics,
 implemented in SCALE3 ABSPACK scaling algorithm.
;
_exptl_crystal_colour 'ligh yellow'
_exptl_crystal_density_diffrn 1.448
_exptl_crystal_description block
_exptl_crystal_F_000 276
_exptl_crystal_size_max 0.538
_exptl_crystal_size_mid 0.256
_exptl_crystal_size_min 0.117
_refine_diff_density_max 0.262
_refine_diff_density_min -0.239
_refine_diff_density_rms 0.048
_refine_ls_abs_structure_details
;
 Flack x determined using 965 quotients [(I+)-(I-)]/[(I+)+(I-)]
 (Parsons, Flack and Wagner, Acta Cryst. B69 (2013) 249-259).
;
_refine_ls_abs_structure_Flack -0.09(5)
_refine_ls_extinction_method none
_refine_ls_goodness_of_fit_ref 1.047
_refine_ls_hydrogen_treatment constr
_refine_ls_matrix_type full
_refine_ls_number_parameters 163
_refine_ls_number_reflns 3951
_refine_ls_number_restraints 1
_refine_ls_restrained_S_all 1.047
_refine_ls_R_factor_all 0.0815
_refine_ls_R_factor_gt 0.0493
_refine_ls_shift/su_max 0
_refine_ls_shift/su_mean 0
_refine_ls_structure_factor_coef Fsqd
_refine_ls_weighting_details 'w=1/[\s^2^(Fo^2^)+(0.0379P)^2^] where P=(Fo^2^+2Fc^2^)/3'
_refine_ls_weighting_scheme calc
_refine_ls_wR_factor_gt 0.0919
_refine_ls_wR_factor_ref 0.1077
_reflns_Friedel_coverage 0.82
_reflns_Friedel_fraction_full 0.957
_reflns_Friedel_fraction_max 0.806
_reflns_number_gt 2841
_reflns_number_total 3951
_reflns_threshold_expression 'I > 2\s(I)'
_cod_data_source_file d0dt01138j2.cif
_cod_data_source_block x1inh
_cod_depositor_comments
;Adding full bibliography for 7704357.cif.

The following automatic conversions were performed:

data name '_exptl_crystal_color' was replaced with
'_exptl_crystal_colour' as specified in the replacement file
'data/replacement-values/replacement_tags.lst'.

Automatic conversion script
Id: cif_correct_tags 9268 2022-04-12 08:56:07Z antanas 
;
_cod_original_sg_symbol_H-M 'P 21'
_cod_database_code 7704357

loop_
_symmetry_equiv_pos_as_xyz
'x, y, z'
'-x, y+1/2, -z'

loop_
_atom_site_label
_atom_site_type_symbol
_atom_site_fract_x
_atom_site_fract_y
_atom_site_fract_z
_atom_site_U_iso_or_equiv
_atom_site_adp_type
_atom_site_occupancy
_atom_site_site_symmetry_order
_atom_site_calc_flag
_atom_site_refinement_flags_posn
_atom_site_refinement_flags_adp
_atom_site_refinement_flags_occupancy
_atom_site_disorder_assembly
_atom_site_disorder_group
Cl Cl 0.5478(2) 1.01665(5) -0.05284(9) 0.0433(2) Uani 1 1 d . . . . .
N1 N -0.0954(5) 1.02044(17) 0.5260(3) 0.0296(5) Uani 1 1 d . . . . .
N2 N -0.0775(6) 1.11592(13) 0.3628(3) 0.0326(6) Uani 1 1 d . . . . .
H2N H -0.024637 1.149678 0.271774 0.039 Uiso 1 1 d R U . . .
N3 N 0.2400(7) 0.93296(14) 0.3124(3) 0.0328(6) Uani 1 1 d . . . . .
N4 N 0.3883(6) 0.89817(13) 0.2001(3) 0.0328(6) Uani 1 1 d . . . . .
H4N H 0.450357 0.927259 0.11184 0.039 Uiso 1 1 d R U . . .
N5 N 0.8713(8) 0.70652(16) -0.1338(4) 0.0447(7) Uani 1 1 d . . . . .
O1 O 0.4777(7) 0.79385(13) 0.3647(3) 0.0484(7) Uani 1 1 d . . . . .
C1 C -0.2368(8) 1.08038(19) 0.5874(4) 0.0384(7) Uani 1 1 d . . . . .
H1 H -0.325076 1.080025 0.681752 0.046 Uiso 1 1 calc R U . . .
C2 C -0.2245(8) 1.13951(19) 0.4868(4) 0.0388(8) Uani 1 1 d . . . . .
H2 H -0.30164 1.187688 0.498936 0.047 Uiso 1 1 calc R U . . .
C3 C -0.0008(7) 1.04312(15) 0.3882(3) 0.0275(6) Uani 1 1 d . . . . .
C4 C 0.1591(7) 1.00108(15) 0.2785(4) 0.0303(6) Uani 1 1 d . . . . .
H4 H 0.225375 1.025561 0.193327 0.036 Uiso 1 1 d R U . . .
C5 C 0.4927(8) 0.82617(16) 0.2351(4) 0.0327(6) Uani 1 1 d . . . . .
C6 C 0.6268(8) 0.78831(16) 0.1008(4) 0.0321(7) Uani 1 1 d . . . . .
C7 C 0.6187(11) 0.81698(19) -0.0573(4) 0.0503(10) Uani 1 1 d . . . . .
H7 H 0.532061 0.864295 -0.087344 0.06 Uiso 1 1 calc R U . . .
C8 C 0.7410(11) 0.77445(19) -0.1699(5) 0.0545(11) Uani 1 1 d . . . . .
H8 H 0.732293 0.794063 -0.276455 0.065 Uiso 1 1 calc R U . . .
C9 C 0.8776(9) 0.67931(19) 0.0167(5) 0.0443(8) Uani 1 1 d . . . . .
H9 H 0.967595 0.632082 0.044066 0.053 Uiso 1 1 calc R U . . .
C10 C 0.7563(9) 0.71787(18) 0.1360(4) 0.0400(8) Uani 1 1 d . . . . .
H10 H 0.762303 0.696105 0.240221 0.048 Uiso 1 1 calc R U . . .
C11 C -0.0627(9) 0.94536(18) 0.6044(4) 0.0401(8) Uani 1 1 d . . . . .
H11A H -0.153041 0.945983 0.702083 0.06 Uiso 1 1 calc R U . . .
H11B H -0.172227 0.908853 0.525969 0.06 Uiso 1 1 calc R U . . .
H11C H 0.158397 0.932258 0.636332 0.06 Uiso 1 1 calc R U . . .

loop_
_atom_site_aniso_label
_atom_site_aniso_U_11
_atom_site_aniso_U_22
_atom_site_aniso_U_33
_atom_site_aniso_U_23
_atom_site_aniso_U_13
_atom_site_aniso_U_12
Cl 0.0560(5) 0.0406(4) 0.0396(4) 0.0045(4) 0.0244(3) -0.0042(4)
N1 0.0367(13) 0.0280(11) 0.0264(10) 0.0006(12) 0.0117(9) -0.0030(12)
N2 0.0414(15) 0.0282(13) 0.0314(13) 0.0012(10) 0.0152(12) 0.0010(10)
N3 0.0423(15) 0.0304(13) 0.0295(12) -0.0008(10) 0.0161(11) 0.0005(10)
N4 0.0442(16) 0.0274(12) 0.0314(12) 0.0008(10) 0.0186(11) 0.0036(10)
N5 0.062(2) 0.0316(14) 0.0462(17) -0.0080(13) 0.0237(15) -0.0008(13)
O1 0.079(2) 0.0345(13) 0.0389(13) 0.0074(10) 0.0289(13) 0.0056(11)
C1 0.049(2) 0.0401(17) 0.0310(16) -0.0063(14) 0.0184(15) -0.0005(15)
C2 0.050(2) 0.0316(16) 0.0375(17) -0.0084(13) 0.0156(16) 0.0023(14)
C3 0.0306(15) 0.0281(13) 0.0251(13) 0.0017(10) 0.0093(11) -0.0027(10)
C4 0.0338(15) 0.0323(17) 0.0275(13) 0.0011(11) 0.0123(12) 0.0005(11)
C5 0.0413(17) 0.0272(14) 0.0326(15) -0.0005(12) 0.0145(13) -0.0014(12)
C6 0.0392(18) 0.0261(14) 0.0332(15) -0.0039(12) 0.0131(14) -0.0028(12)
C7 0.088(3) 0.0272(16) 0.0418(19) 0.0027(14) 0.026(2) 0.0094(17)
C8 0.095(4) 0.0339(19) 0.044(2) 0.0013(15) 0.036(2) 0.0061(18)
C9 0.057(2) 0.0296(17) 0.047(2) -0.0043(14) 0.0134(16) 0.0098(14)
C10 0.053(2) 0.0345(17) 0.0335(17) 0.0030(13) 0.0125(16) 0.0063(14)
C11 0.056(2) 0.0332(17) 0.0326(16) 0.0103(13) 0.0123(16) -0.0013(14)

loop_
_atom_type_symbol
_atom_type_description
_atom_type_scat_dispersion_real
_atom_type_scat_dispersion_imag
_atom_type_scat_source
C C 0.0033 0.0016 'International Tables Vol C Tables 4.2.6.8 and 6.1.1.4'
H H 0 0 'International Tables Vol C Tables 4.2.6.8 and 6.1.1.4'
N N 0.0061 0.0033 'International Tables Vol C Tables 4.2.6.8 and 6.1.1.4'
O O 0.0106 0.006 'International Tables Vol C Tables 4.2.6.8 and 6.1.1.4'
Cl Cl 0.1484 0.1585 'International Tables Vol C Tables 4.2.6.8 and 6.1.1.4'

loop_
_exptl_crystal_face_index_h
_exptl_crystal_face_index_k
_exptl_crystal_face_index_l
_exptl_crystal_face_perp_dist
0 0 1 0.0755
0 -1 0 0.1518
0 1 0 0.1043
1 0 1 0.1796
-2 2 1 0.2599
-1 -2 1 0.2503
0 0 -1 0.0411

loop_
_geom_angle_atom_site_label_1
_geom_angle_atom_site_label_2
_geom_angle_atom_site_label_3
_geom_angle
_geom_angle_site_symmetry_1
_geom_angle_site_symmetry_3
_geom_angle_publ_flag
C3 N1 C1 108.3(3) . . ?
C3 N1 C11 128.3(3) . . ?
C1 N1 C11 123.4(2) . . ?
C3 N2 C2 108.5(3) . . ?
C3 N2 H2N 126.5 . . ?
C2 N2 H2N 124.9 . . ?
C4 N3 N4 115.3(2) . . ?
C5 N4 N3 117.5(2) . . ?
C5 N4 H4N 121.5 . . ?
N3 N4 H4N 120 . . ?
C9 N5 C8 117.4(3) . . ?
C2 C1 N1 107.6(3) . . ?
C2 C1 H1 126.2 . . ?
N1 C1 H1 126.2 . . ?
C1 C2 N2 107.4(3) . . ?
C1 C2 H2 126.3 . . ?
N2 C2 H2 126.3 . . ?
N2 C3 N1 108.1(3) . . ?
N2 C3 C4 122.4(3) . . ?
N1 C3 C4 129.5(3) . . ?
N3 C4 C3 120.0(3) . . ?
N3 C4 H4 120 . . ?
C3 C4 H4 119.5 . . ?
O1 C5 N4 123.1(3) . . ?
O1 C5 C6 121.6(3) . . ?
N4 C5 C6 115.3(2) . . ?
C10 C6 C7 117.3(3) . . ?
C10 C6 C5 117.1(3) . . ?
C7 C6 C5 125.5(3) . . ?
C8 C7 C6 119.1(3) . . ?
C8 C7 H7 120.5 . . ?
C6 C7 H7 120.5 . . ?
N5 C8 C7 123.3(3) . . ?
N5 C8 H8 118.4 . . ?
C7 C8 H8 118.4 . . ?
N5 C9 C10 122.8(3) . . ?
N5 C9 H9 118.6 . . ?
C10 C9 H9 118.6 . . ?
C6 C10 C9 120.1(3) . . ?
C6 C10 H10 120 . . ?
C9 C10 H10 120 . . ?
N1 C11 H11A 109.5 . . ?
N1 C11 H11B 109.5 . . ?
H11A C11 H11B 109.5 . . ?
N1 C11 H11C 109.5 . . ?
H11A C11 H11C 109.5 . . ?
H11B C11 H11C 109.5 . . ?

loop_
_geom_bond_atom_site_label_1
_geom_bond_atom_site_label_2
_geom_bond_distance
_geom_bond_site_symmetry_2
_geom_bond_publ_flag
N1 C3 1.338(3) . ?
N1 C1 1.373(4) . ?
N1 C11 1.472(4) . ?
N2 C3 1.338(3) . ?
N2 C2 1.371(4) . ?
N2 H2N 1.0177 . ?
N3 C4 1.272(4) . ?
N3 N4 1.372(3) . ?
N4 C5 1.364(4) . ?
N4 H4N 0.97 . ?
N5 C9 1.315(5) . ?
N5 C8 1.335(4) . ?
O1 C5 1.217(4) . ?
C1 C2 1.340(5) . ?
C1 H1 0.93 . ?
C2 H2 0.93 . ?
C3 C4 1.449(4) . ?
C4 H4 0.9163 . ?
C5 C6 1.504(4) . ?
C6 C10 1.373(4) . ?
C6 C7 1.380(4) . ?
C7 C8 1.379(5) . ?
C7 H7 0.93 . ?
C8 H8 0.93 . ?
C9 C10 1.382(5) . ?
C9 H9 0.93 . ?
C10 H10 0.93 . ?
C11 H11A 0.96 . ?
C11 H11B 0.96 . ?
C11 H11C 0.96 . ?

loop_
_geom_hbond_atom_site_label_D
_geom_hbond_atom_site_label_H
_geom_hbond_atom_site_label_A
_geom_hbond_distance_DH
_geom_hbond_distance_HA
_geom_hbond_distance_DA
_geom_hbond_angle_DHA
_geom_hbond_site_symmetry_A
_geom_hbond_publ_flag
N2 H2N N5 1.0200 1.7400 2.754(4) 171.00 2_655 yes
N4 H4N Cl 0.9700 2.1800 3.126(3) 165.00 . yes
C1 H1 Cl 0.9300 2.6000 3.456(3) 153.00 1_456 yes
C2 H2 O1 0.9300 2.3900 3.276(4) 158.00 2_556 yes
C4 H4 Cl 0.9200 2.6800 3.487(3) 147.00 . yes
C7 H7 Cl 0.9300 2.7200 3.557(4) 151.00 . yes
C10 H10 O1 0.9300 2.4700 2.777(4) 100.00 . yes

loop_
_geom_torsion_atom_site_label_1
_geom_torsion_atom_site_label_2
_geom_torsion_atom_site_label_3
_geom_torsion_atom_site_label_4
_geom_torsion
_geom_torsion_site_symmetry_1
_geom_torsion_site_symmetry_2
_geom_torsion_site_symmetry_3
_geom_torsion_site_symmetry_4
_geom_torsion_publ_flag
C4 N3 N4 C5 177.0(3) . . . . ?
C3 N1 C1 C2 -0.5(4) . . . . ?
C11 N1 C1 C2 179.7(3) . . . . ?
N1 C1 C2 N2 0.4(4) . . . . ?
C3 N2 C2 C1 -0.1(4) . . . . ?
C2 N2 C3 N1 -0.2(3) . . . . ?
C2 N2 C3 C4 -179.9(3) . . . . ?
C1 N1 C3 N2 0.5(3) . . . . ?
C11 N1 C3 N2 -179.8(3) . . . . ?
C1 N1 C3 C4 -179.9(3) . . . . ?
C11 N1 C3 C4 -0.2(5) . . . . ?
N4 N3 C4 C3 179.7(3) . . . . ?
N2 C3 C4 N3 176.8(3) . . . . ?
N1 C3 C4 N3 -2.8(5) . . . . ?
N3 N4 C5 O1 -4.7(5) . . . . ?
N3 N4 C5 C6 174.7(3) . . . . ?
O1 C5 C6 C10 -5.3(5) . . . . ?
N4 C5 C6 C10 175.3(3) . . . . ?
O1 C5 C6 C7 171.8(4) . . . . ?
N4 C5 C6 C7 -7.6(5) . . . . ?
C10 C6 C7 C8 -0.4(6) . . . . ?
C5 C6 C7 C8 -177.6(4) . . . . ?
C9 N5 C8 C7 0.9(6) . . . . ?
C6 C7 C8 N5 -0.7(7) . . . . ?
C8 N5 C9 C10 0.0(6) . . . . ?
C7 C6 C10 C9 1.3(5) . . . . ?
C5 C6 C10 C9 178.7(3) . . . . ?
N5 C9 C10 C6 -1.1(6) . . . . ?
